data_4336455
loop_
_publ_author_name
'Adel Mesbah'
'Wojciech Stojko'
'Christos D. Malliakas'
'S\'ebastien Leb\`egue'
'Nicolas Clavier'
'James A. Ibers'

_publ_contact_author_address 'Department of Chemistry, Northwestern University, USA'
_publ_contact_author_email ibers@chem.northwestern.edu
_publ_contact_author_fax '1 847 491 2976'
_publ_contact_author_name 'Professor James. A. Ibers'
_publ_contact_author_phone '1 847 491 5449'
_publ_section_title
;
 The Flexible Ba7UM2S12.5O0.5 (M = V, Fe) Compounds: Syntheses, Structures
 and Spectroscopic, Resistivity, and Electronic Properties
;
_journal_name_full 'Inorganic Chemistry'
_journal_page_first 12057
_journal_page_last 12063
_journal_paper_doi 10.1021/ic401871x
_journal_volume 52
_journal_year 2013
_chemical_formula_sum 'Ba7 O0.5 S12.5 U V2'
_chemical_formula_weight 1710.04
_chemical_name_systematic
;
 ?
;
_space_group_crystal_system tetragonal
_space_group_IT_number 140
_space_group_name_Hall '-I 4 2c'
_space_group_name_H-M_alt 'I 4/m c m'
_symmetry_space_group_name_Hall '-I 4 2c'
_symmetry_space_group_name_H-M 'I 4/m c m'
_audit_creation_method SHELXL-2013
_cell_angle_alpha 90
_cell_angle_beta 90
_cell_angle_gamma 90
_cell_formula_units_Z 4
_cell_length_a 16.0749(8)
_cell_length_b 16.0749(8)
_cell_length_c 9.5003(5)
_cell_measurement_reflns_used 9957
_cell_measurement_temperature 100(2)
_cell_measurement_theta_max 60.767
_cell_measurement_theta_min 5.068
_cell_volume 2454.9(2)
_computing_cell_refinement 'SAINT (Bruker, 2009)'
_computing_data_collection 'APEX2 (Bruker, 2009)'
_computing_data_reduction 'SAINT (Bruker, 2009)'
_computing_structure_refinement 'SHELXL-2013 (Sheldrick, 2013)'
_computing_structure_solution 'SHELXS-2013 (Sheldrick, 2013)'
_diffrn_ambient_temperature 100(2)
_diffrn_measured_fraction_theta_full 0.994
_diffrn_measured_fraction_theta_max 0.996
_diffrn_radiation_type MoK\a
_diffrn_radiation_wavelength 0.71073
_diffrn_reflns_av_R_equivalents 0.0404
_diffrn_reflns_av_unetI/netI 0.0117
_diffrn_reflns_Laue_measured_fraction_full 0.994
_diffrn_reflns_Laue_measured_fraction_max 0.996
_diffrn_reflns_limit_h_max 22
_diffrn_reflns_limit_h_min -22
_diffrn_reflns_limit_k_max 22
_diffrn_reflns_limit_k_min -22
_diffrn_reflns_limit_l_max 13
_diffrn_reflns_limit_l_min -13
_diffrn_reflns_number 32964
_diffrn_reflns_point_group_measured_fraction_full 0.994
_diffrn_reflns_point_group_measured_fraction_max 0.996
_diffrn_reflns_theta_full 25.242
_diffrn_reflns_theta_max 30.539
_diffrn_reflns_theta_min 2.534
_exptl_absorpt_coefficient_mu 19.376
_exptl_absorpt_correction_T_max 0.6316
_exptl_absorpt_correction_T_min 0.3431
_exptl_absorpt_correction_type numerical
_exptl_absorpt_process_details 'face indexed'
_exptl_crystal_colour black
_exptl_crystal_density_diffrn 4.627
_exptl_crystal_F_000 2936
_exptl_crystal_size_max 0.134
_exptl_crystal_size_mid 0.056
_exptl_crystal_size_min 0.036
_refine_diff_density_max 2.252
_refine_diff_density_min -2.535
_refine_diff_density_rms 0.199
_refine_ls_extinction_coef 0.000139(16)
_refine_ls_extinction_expression Fc^*^=kFc[1+0.001xFc^2^\l^3^/sin(2\q)]^-1/4^
_refine_ls_extinction_method SHELXL
_refine_ls_goodness_of_fit_ref 1.825
_refine_ls_hydrogen_treatment undef
_refine_ls_matrix_type full
_refine_ls_number_parameters 40
_refine_ls_number_reflns 1038
_refine_ls_number_restraints 0
_refine_ls_restrained_S_all 1.825
_refine_ls_R_factor_all 0.0214
_refine_ls_R_factor_gt 0.0184
_refine_ls_shift/su_max 0.001
_refine_ls_shift/su_mean 0.000
_refine_ls_structure_factor_coef Fsqd
_refine_ls_weighting_details
;
 w=1/[\s^2^(Fo^2^)+(0.0178P)^2^]
 where P=(1.0000Fo^2^+0.0000Fc^2^)
;
_refine_ls_weighting_scheme calc
_refine_ls_wR_factor_gt 0.0522
_refine_ls_wR_factor_ref 0.0527
_reflns_Friedel_coverage 0.000
_reflns_number_gt 955
_reflns_number_total 1038
_reflns_threshold_expression 'I > 2\s(I)'
_cod_data_source_file ic401871x_si_001_1.cif
_cod_data_source_block v_100K
_cod_original_cell_volume 2454.9(3)
_cod_original_formula_sum 'Ba7 O0.50 S12.50 U V2'
_cod_database_code 4336455
_shelx_space_group_comment
;
The symmetry employed for this shelxl refinement is uniquely defined
by the following loop, which should always be used as a source of
symmetry information in preference to the above space-group names.
They are only intended as comments.
;
_shelx_estimated_absorpt_t_min 0.181
_shelx_estimated_absorpt_t_max 0.542
_shelxl_version_number 2013-2

loop_
_space_group_symop_operation_xyz
'x, y, z'
'-x, -y, z'
'-y, x, z'
'y, -x, z'
'-x, y, -z+1/2'
'x, -y, -z+1/2'
'y, x, -z+1/2'
'-y, -x, -z+1/2'
'x+1/2, y+1/2, z+1/2'
'-x+1/2, -y+1/2, z+1/2'
'-y+1/2, x+1/2, z+1/2'
'y+1/2, -x+1/2, z+1/2'
'-x+1/2, y+1/2, -z+1'
'x+1/2, -y+1/2, -z+1'
'y+1/2, x+1/2, -z+1'
'-y+1/2, -x+1/2, -z+1'
'-x, -y, -z'
'x, y, -z'
'y, -x, -z'
'-y, x, -z'
'x, -y, z-1/2'
'-x, y, z-1/2'
'-y, -x, z-1/2'
'y, x, z-1/2'
'-x+1/2, -y+1/2, -z+1/2'
'x+1/2, y+1/2, -z+1/2'
'y+1/2, -x+1/2, -z+1/2'
'-y+1/2, x+1/2, -z+1/2'
'x+1/2, -y+1/2, z'
'-x+1/2, y+1/2, z'
'-y+1/2, -x+1/2, z'
'y+1/2, x+1/2, z'

loop_
_atom_site_label
_atom_site_type_symbol
_atom_site_fract_x
_atom_site_fract_y
_atom_site_fract_z
_atom_site_U_iso_or_equiv
_atom_site_adp_type
_atom_site_occupancy
_atom_site_site_symmetry_order
_atom_site_calc_flag
_atom_site_refinement_flags_posn
_atom_site_refinement_flags_adp
_atom_site_refinement_flags_occupancy
U1 U 0.0000 0.0000 0.02647(5) 0.01051(18) Uani 0.5 4 d S T P
Ba1 Ba 0.20775(2) 0.0000 0.2500 0.01058(10) Uani 1 2 d S T P
Ba2 Ba 0.71315(2) 0.21315(2) 0.0000 0.00938(11) Uani 1 4 d S T P
Ba3 Ba 0.0000 0.5000 0.2500 0.01441(15) Uani 1 8 d S T P
V1 V 0.12464(5) 0.62464(5) 0.0000 0.0101(2) Uani 1 4 d S T P
S1 S 0.17333(6) 0.67333(6) 0.19770(12) 0.0117(2) Uani 1 2 d S T P
S2 S 0.00905(8) 0.34746(8) 0.0000 0.0113(2) Uani 1 2 d S T P
S3 S 0.11302(8) 0.12146(8) 0.0000 0.0146(3) Uani 1 2 d S T P
O1 O 0.0000 0.0000 0.2500 0.0113(7) Uani 0.5 8 d S T P
S4 S 0.0000 0.0000 0.2500 0.0113(7) Uani 0.5 8 d S T P

loop_
_atom_site_aniso_label
_atom_site_aniso_U_11
_atom_site_aniso_U_22
_atom_site_aniso_U_33
_atom_site_aniso_U_23
_atom_site_aniso_U_13
_atom_site_aniso_U_12
U1 0.00826(16) 0.00826(16) 0.0150(5) 0.000 0.000 0.000
Ba1 0.01375(17) 0.00955(16) 0.00845(14) -0.00120(9) 0.000 0.000
Ba2 0.01006(14) 0.01006(14) 0.00803(17) 0.000 0.000 0.00189(15)
Ba3 0.0164(2) 0.0164(2) 0.0103(3) 0.000 0.000 0.000
V1 0.0103(4) 0.0103(4) 0.0097(5) 0.000 0.000 -0.0001(5)
S1 0.0132(4) 0.0132(4) 0.0086(5) -0.0014(3) -0.0014(3) 0.0005(5)
S2 0.0099(6) 0.0111(6) 0.0131(5) 0.000 0.000 -0.0008(5)
S3 0.0088(6) 0.0090(6) 0.0260(7) 0.000 0.000 -0.0003(5)
O1 0.0117(11) 0.0117(11) 0.0105(15) 0.000 0.000 0.000
S4 0.0117(11) 0.0117(11) 0.0105(15) 0.000 0.000 0.000

loop_
_atom_type_symbol
_atom_type_description
_atom_type_scat_dispersion_real
_atom_type_scat_dispersion_imag
_atom_type_scat_source
S S 0.1246 0.1234 'International Tables Vol C Tables 4.2.6.8 and 6.1.1.4'
V V 0.3005 0.5294 'International Tables Vol C Tables 4.2.6.8 and 6.1.1.4'
Ba Ba -0.3244 2.2819 'International Tables Vol C Tables 4.2.6.8 and 6.1.1.4'
U U -9.6767 9.6646 'International Tables Vol C Tables 4.2.6.8 and 6.1.1.4'
O O 0.0106 0.0060 'International Tables Vol C Tables 4.2.6.8 and 6.1.1.4'

loop_
_geom_angle_atom_site_label_1
_geom_angle_atom_site_label_2
_geom_angle_atom_site_label_3
_geom_angle
_geom_angle_site_symmetry_1
_geom_angle_site_symmetry_3
U1 U1 O1 180.0 17 .
U1 U1 S4 0.0 17 17
O1 U1 S4 180.0 . 17
U1 U1 O1 0.0 17 17
O1 U1 O1 180.0 . 17
S4 U1 O1 0.0 17 17
U1 U1 S3 84.614(11) 17 17
O1 U1 S3 95.386(11) . 17
S4 U1 S3 84.614(11) 17 17
O1 U1 S3 84.614(11) 17 17
U1 U1 S3 84.614(11) 17 3
O1 U1 S3 95.386(11) . 3
S4 U1 S3 84.614(11) 17 3
O1 U1 S3 84.614(11) 17 3
S3 U1 S3 89.495(2) 17 3
U1 U1 S3 84.614(11) 17 19
O1 U1 S3 95.386(11) . 19
S4 U1 S3 84.614(11) 17 19
O1 U1 S3 84.614(11) 17 19
S3 U1 S3 89.495(2) 17 19
S3 U1 S3 169.23(2) 3 19
U1 U1 S3 84.614(11) 17 .
O1 U1 S3 95.386(11) . .
S4 U1 S3 84.614(11) 17 .
O1 U1 S3 84.614(11) 17 .
S3 U1 S3 169.23(2) 17 .
S3 U1 S3 89.495(2) 3 .
S3 U1 S3 89.496(2) 19 .
U1 U1 Ba1 122.452(7) 17 .
O1 U1 Ba1 57.548(7) . .
S4 U1 Ba1 122.452(7) 17 .
O1 U1 Ba1 122.452(7) 17 .
S3 U1 Ba1 128.51(2) 17 .
S3 U1 Ba1 131.71(2) 3 .
S3 U1 Ba1 55.621(19) 19 .
S3 U1 Ba1 58.54(2) . .
U1 U1 Ba1 122.452(7) 17 3
O1 U1 Ba1 57.548(7) . 3
S4 U1 Ba1 122.452(7) 17 3
O1 U1 Ba1 122.452(7) 17 3
S3 U1 Ba1 131.71(2) 17 3
S3 U1 Ba1 58.54(2) 3 3
S3 U1 Ba1 128.51(2) 19 3
S3 U1 Ba1 55.620(19) . 3
Ba1 U1 Ba1 73.266(6) . 3
U1 U1 Ba1 122.452(7) 17 4
O1 U1 Ba1 57.548(7) . 4
S4 U1 Ba1 122.452(7) 17 4
O1 U1 Ba1 122.452(7) 17 4
S3 U1 Ba1 55.621(19) 17 4
S3 U1 Ba1 128.51(2) 3 4
S3 U1 Ba1 58.54(2) 19 4
S3 U1 Ba1 131.71(2) . 4
Ba1 U1 Ba1 73.266(6) . 4
Ba1 U1 Ba1 115.097(14) 3 4
S2 Ba1 S2 93.31(4) 7 19
S2 Ba1 S3 146.76(3) 7 19
S2 Ba1 S3 75.01(3) 19 19
S2 Ba1 S3 75.01(3) 7 7
S2 Ba1 S3 146.76(3) 19 7
S3 Ba1 S3 130.23(5) 19 7
S2 Ba1 S1 71.65(3) 7 3_655
S2 Ba1 S1 63.03(3) 19 3_655
S3 Ba1 S1 125.47(2) 19 3_655
S3 Ba1 S1 83.73(3) 7 3_655
S2 Ba1 S1 63.03(3) 7 25
S2 Ba1 S1 71.65(3) 19 25
S3 Ba1 S1 83.73(3) 19 25
S3 Ba1 S1 125.47(2) 7 25
S1 Ba1 S1 111.93(4) 3_655 25
S2 Ba1 S3 80.06(2) 7 21_556
S2 Ba1 S3 141.43(3) 19 21_556
S3 Ba1 S3 89.906(8) 19 21_556
S3 Ba1 S3 68.17(4) 7 21_556
S1 Ba1 S3 144.43(2) 3_655 21_556
S1 Ba1 S3 71.54(3) 25 21_556
S2 Ba1 S3 141.43(3) 7 .
S2 Ba1 S3 80.06(2) 19 .
S3 Ba1 S3 68.17(4) 19 .
S3 Ba1 S3 89.905(8) 7 .
S1 Ba1 S3 71.54(3) 3_655 .
S1 Ba1 S3 144.43(2) 25 .
S3 Ba1 S3 127.30(4) 21_556 .
S2 Ba1 U1 165.626(19) 7 .
S2 Ba1 U1 100.934(19) 19 .
S3 Ba1 U1 42.12(3) 19 .
S3 Ba1 U1 91.81(2) 7 .
S1 Ba1 U1 113.22(2) 3_655 .
S1 Ba1 U1 123.39(2) 25 .
S3 Ba1 U1 89.82(2) 21_556 .
S3 Ba1 U1 41.76(2) . .
S2 Ba1 U1 100.934(19) 7 5
S2 Ba1 U1 165.626(19) 19 5
S3 Ba1 U1 91.81(2) 19 5
S3 Ba1 U1 42.12(3) 7 5
S1 Ba1 U1 123.39(2) 3_655 5
S1 Ba1 U1 113.22(2) 25 5
S3 Ba1 U1 41.76(2) 21_556 5
S3 Ba1 U1 89.82(2) . 5
U1 Ba1 U1 64.904(14) . 5
S2 Ba1 U1 171.206(19) 7 17
S2 Ba1 U1 95.207(18) 19 17
S3 Ba1 U1 39.09(2) 19 17
S3 Ba1 U1 96.58(2) 7 17
S1 Ba1 U1 110.49(2) 3_655 17
S1 Ba1 U1 122.00(2) 25 17
S3 Ba1 U1 94.54(2) 21_556 17
S3 Ba1 U1 39.03(2) . 17
U1 Ba1 U1 5.732(11) . 17
U1 Ba1 U1 70.636(6) 5 17
S1 Ba2 S1 145.02(5) 9_544 26_545
S1 Ba2 S3 94.115(9) 9_544 29
S1 Ba2 S3 94.115(9) 26_545 29
S1 Ba2 S3 94.115(9) 9_544 3_655
S1 Ba2 S3 94.115(9) 26_545 3_655
S3 Ba2 S3 152.38(5) 29 3_655
S1 Ba2 S1 143.54(3) 9_544 2_665
S1 Ba2 S1 71.45(4) 26_545 2_665
S3 Ba2 S1 78.87(2) 29 2_665
S3 Ba2 S1 78.87(2) 3_655 2_665
S1 Ba2 S1 71.45(4) 9_544 17_665
S1 Ba2 S1 143.54(3) 26_545 17_665
S3 Ba2 S1 78.87(2) 29 17_665
S3 Ba2 S1 78.87(2) 3_655 17_665
S1 Ba2 S1 72.09(4) 2_665 17_665
S1 Ba2 S2 74.68(2) 9_544 29
S1 Ba2 S2 74.68(2) 26_545 29
S3 Ba2 S2 75.35(3) 29 29
S3 Ba2 S2 132.27(3) 3_655 29
S1 Ba2 S2 135.30(2) 2_665 29
S1 Ba2 S2 135.30(2) 17_665 29
S1 Ba2 S2 74.68(2) 9_544 3_655
S1 Ba2 S2 74.68(2) 26_545 3_655
S3 Ba2 S2 132.27(3) 29 3_655
S3 Ba2 S2 75.35(3) 3_655 3_655
S1 Ba2 S2 135.30(2) 2_665 3_655
S1 Ba2 S2 135.30(2) 17_665 3_655
S2 Ba2 S2 56.92(5) 29 3_655
S1 Ba2 V1 107.49(3) 9_544 17_665
S1 Ba2 V1 107.49(3) 26_545 17_665
S3 Ba2 V1 76.19(2) 29 17_665
S3 Ba2 V1 76.19(2) 3_655 17_665
S1 Ba2 V1 36.05(2) 2_665 17_665
S1 Ba2 V1 36.05(2) 17_665 17_665
S2 Ba2 V1 151.54(2) 29 17_665
S2 Ba2 V1 151.54(2) 3_655 17_665
S1 Ba2 Ba1 51.333(6) 9_544 12_554
S1 Ba2 Ba1 114.497(15) 26_545 12_554
S3 Ba2 Ba1 48.955(16) 29 12_554
S3 Ba2 Ba1 145.442(7) 3_655 12_554
S1 Ba2 Ba1 127.106(9) 2_665 12_554
S1 Ba2 Ba1 87.823(14) 17_665 12_554
S2 Ba2 Ba1 47.891(16) 29 12_554
S2 Ba2 Ba1 93.20(2) 3_655 12_554
V1 Ba2 Ba1 110.462(6) 17_665 12_554
S1 Ba2 Ba1 51.333(6) 9_544 17_655
S1 Ba2 Ba1 114.497(15) 26_545 17_655
S3 Ba2 Ba1 145.442(7) 29 17_655
S3 Ba2 Ba1 48.955(16) 3_655 17_655
S1 Ba2 Ba1 127.106(9) 2_665 17_655
S1 Ba2 Ba1 87.823(14) 17_665 17_655
S2 Ba2 Ba1 93.20(2) 29 17_655
S2 Ba2 Ba1 47.891(16) 3_655 17_655
V1 Ba2 Ba1 110.462(6) 17_665 17_655
Ba1 Ba2 Ba1 99.306(8) 12_554 17_655
S1 Ba2 Ba1 114.497(15) 9_544 27
S1 Ba2 Ba1 51.333(6) 26_545 27
S3 Ba2 Ba1 48.955(16) 29 27
S3 Ba2 Ba1 145.442(7) 3_655 27
S1 Ba2 Ba1 87.823(14) 2_665 27
S1 Ba2 Ba1 127.106(9) 17_665 27
S2 Ba2 Ba1 47.891(16) 29 27
S2 Ba2 Ba1 93.20(2) 3_655 27
V1 Ba2 Ba1 110.462(6) 17_665 27
Ba1 Ba2 Ba1 66.038(5) 12_554 27
Ba1 Ba2 Ba1 139.077(13) 17_655 27
S2 Ba3 S2 175.12(4) . 21_566
S2 Ba3 S2 118.893(18) . 11
S2 Ba3 S2 57.03(4) 21_566 11
S2 Ba3 S2 65.03(4) . 15_454
S2 Ba3 S2 118.893(18) 21_566 15_454
S2 Ba3 S2 175.12(4) 11 15_454
S2 Ba3 S2 57.02(4) . 31
S2 Ba3 S2 118.893(18) 21_566 31
S2 Ba3 S2 88.28(3) 11 31
S2 Ba3 S2 91.93(3) 15_454 31
S2 Ba3 S2 88.28(3) . 5
S2 Ba3 S2 91.93(3) 21_566 5
S2 Ba3 S2 65.03(4) 11 5
S2 Ba3 S2 118.893(18) 15_454 5
S2 Ba3 S2 118.893(18) 31 5
S2 Ba3 S2 118.893(18) . 27_455
S2 Ba3 S2 65.03(4) 21_566 27_455
S2 Ba3 S2 91.93(3) 11 27_455
S2 Ba3 S2 88.28(3) 15_454 27_455
S2 Ba3 S2 175.12(4) 31 27_455
S2 Ba3 S2 57.03(4) 5 27_455
S2 Ba3 S2 91.93(3) . 17_565
S2 Ba3 S2 88.28(3) 21_566 17_565
S2 Ba3 S2 118.893(18) 11 17_565
S2 Ba3 S2 57.03(4) 15_454 17_565
S2 Ba3 S2 65.03(4) 31 17_565
S2 Ba3 S2 175.12(4) 5 17_565
S2 Ba3 S2 118.893(18) 27_455 17_565
S2 Ba3 V1 35.67(2) . 17_565
S2 Ba3 V1 149.15(2) 21_566 17_565
S2 Ba3 V1 149.15(2) 11 17_565
S2 Ba3 V1 35.67(2) 15_454 17_565
S2 Ba3 V1 85.37(2) 31 17_565
S2 Ba3 V1 91.98(2) 5 17_565
S2 Ba3 V1 91.98(2) 27_455 17_565
S2 Ba3 V1 85.37(2) 17_565 17_565
S2 Ba3 V1 91.98(2) . 27_455
S2 Ba3 V1 85.37(2) 21_566 27_455
S2 Ba3 V1 35.67(2) 11 27_455
S2 Ba3 V1 149.15(2) 15_454 27_455
S2 Ba3 V1 91.98(2) 31 27_455
S2 Ba3 V1 35.67(2) 5 27_455
S2 Ba3 V1 85.37(2) 27_455 27_455
S2 Ba3 V1 149.15(2) 17_565 27_455
V1 Ba3 V1 114.374(13) 17_565 27_455
S2 Ba3 V1 149.15(2) . 11
S2 Ba3 V1 35.67(2) 21_566 11
S2 Ba3 V1 85.37(2) 11 11
S2 Ba3 V1 91.98(2) 15_454 11
S2 Ba3 V1 149.15(2) 31 11
S2 Ba3 V1 85.37(2) 5 11
S2 Ba3 V1 35.67(2) 27_455 11
S2 Ba3 V1 91.98(2) 17_565 11
V1 Ba3 V1 114.374(13) 17_565 11
V1 Ba3 V1 100.06(2) 27_455 11
S2 Ba3 V1 85.37(2) . .
S2 Ba3 V1 91.98(2) 21_566 .
S2 Ba3 V1 91.98(2) 11 .
S2 Ba3 V1 85.37(2) 15_454 .
S2 Ba3 V1 35.67(2) 31 .
S2 Ba3 V1 149.15(2) 5 .
S2 Ba3 V1 149.15(2) 27_455 .
S2 Ba3 V1 35.67(2) 17_565 .
V1 Ba3 V1 100.06(2) 17_565 .
V1 Ba3 V1 114.374(13) 27_455 .
V1 Ba3 V1 114.374(13) 11 .
S1 V1 S1 118.97(9) 18 .
S1 V1 S2 106.15(2) 18 17_565
S1 V1 S2 106.15(2) . 17_565
S1 V1 S2 106.15(2) 18 31
S1 V1 S2 106.15(2) . 31
S2 V1 S2 113.58(9) 17_565 31
S1 V1 Ba2 59.48(4) 18 17_665
S1 V1 Ba2 59.48(4) . 17_665
S2 V1 Ba2 123.21(5) 17_565 17_665
S2 V1 Ba2 123.21(5) 31 17_665
S1 V1 Ba3 80.54(4) 18 17_565
S1 V1 Ba3 160.49(5) . 17_565
S2 V1 Ba3 65.18(4) 17_565 17_565
S2 V1 Ba3 65.18(4) 31 17_565
Ba2 V1 Ba3 140.029(12) 17_665 17_565
S1 V1 Ba3 160.49(5) 18 .
S1 V1 Ba3 80.55(4) . .
S2 V1 Ba3 65.18(4) 17_565 .
S2 V1 Ba3 65.18(4) 31 .
Ba2 V1 Ba3 140.029(12) 17_665 .
Ba3 V1 Ba3 79.94(2) 17_565 .
V1 S1 Ba2 166.98(6) . 9_455
V1 S1 Ba2 84.47(5) . 17_665
Ba2 S1 Ba2 108.55(4) 9_455 17_665
V1 S1 Ba1 91.91(2) . 4_565
Ba2 S1 Ba1 85.163(19) 9_455 4_565
Ba2 S1 Ba1 103.42(2) 17_665 4_565
V1 S1 Ba1 91.91(2) . 25
Ba2 S1 Ba1 85.163(19) 9_455 25
Ba2 S1 Ba1 103.42(2) 17_665 25
Ba1 S1 Ba1 153.13(4) 4_565 25
V1 S2 Ba1 95.55(4) 17_565 20
V1 S2 Ba1 95.55(4) 17_565 3
Ba1 S2 Ba1 93.09(4) 20 3
V1 S2 Ba3 79.15(4) 17_565 .
Ba1 S2 Ba3 174.41(4) 20 .
Ba1 S2 Ba3 89.203(6) 3 .
V1 S2 Ba3 79.15(4) 17_565 17_565
Ba1 S2 Ba3 89.203(6) 20 17_565
Ba1 S2 Ba3 174.41(4) 3 17_565
Ba3 S2 Ba3 88.07(3) . 17_565
V1 S2 Ba2 175.25(6) 17_565 19_565
Ba1 S2 Ba2 81.21(3) 20 19_565
Ba1 S2 Ba2 81.21(3) 3 19_565
Ba3 S2 Ba2 104.19(3) . 19_565
Ba3 S2 Ba2 104.19(3) 17_565 19_565
U1 S3 U1 10.77(2) 17 .
U1 S3 Ba2 167.09(4) 17 19_565
U1 S3 Ba2 167.09(4) . 19_565
U1 S3 Ba1 82.26(3) 17 20
U1 S3 Ba1 90.03(3) . 20
Ba2 S3 Ba1 85.72(3) 19_565 20
U1 S3 Ba1 90.03(3) 17 3
U1 S3 Ba1 82.26(3) . 3
Ba2 S3 Ba1 85.72(3) 19_565 3
Ba1 S3 Ba1 92.19(3) 20 3
U1 S3 Ba1 87.20(3) 17 .
U1 S3 Ba1 79.70(3) . .
Ba2 S3 Ba1 104.89(3) 19_565 .
Ba1 S3 Ba1 169.37(5) 20 .
Ba1 S3 Ba1 89.159(9) 3 .
U1 S3 Ba1 79.70(3) 17 18
U1 S3 Ba1 87.20(3) . 18
Ba2 S3 Ba1 104.89(3) 19_565 18
Ba1 S3 Ba1 89.160(8) 20 18
Ba1 S3 Ba1 169.37(5) 3 18
Ba1 S3 Ba1 87.61(3) . 18
U1 O1 U1 180.0 . 5
U1 O1 U1 180.0 . 21_556
U1 O1 U1 0.0 5 21_556
U1 O1 U1 0.0 . 17
U1 O1 U1 180.0 5 17
U1 O1 U1 180.0 21_556 17

loop_
_geom_bond_atom_site_label_1
_geom_bond_atom_site_label_2
_geom_bond_distance
_geom_bond_site_symmetry_2
U1 U1 0.5029(10) 17
U1 O1 2.1236(5) .
U1 S4 2.6265(5) 17
U1 O1 2.6265(5) 17
U1 S3 2.6788(14) 17
U1 S3 2.6788(14) 3
U1 S3 2.6788(14) 19
U1 S3 2.6789(14) .
U1 Ba1 3.9576(4) .
U1 Ba1 3.9577(4) 3
U1 Ba1 3.9577(4) 4
Ba1 S2 3.2719(9) 7
Ba1 S2 3.2719(9) 19
Ba1 S3 3.2964(9) 19
Ba1 S3 3.2964(9) 7
Ba1 S1 3.4153(4) 3_655
Ba1 S1 3.4153(4) 25
Ba1 S3 3.4310(9) 21_556
Ba1 S3 3.4310(9) .
Ba1 U1 3.9576(4) 5
Ba1 U1 4.2487(4) 17
Ba2 S1 3.0113(11) 9_544
Ba2 S1 3.0113(11) 26_545
Ba2 S3 3.1079(14) 29
Ba2 S3 3.1079(14) 3_655
Ba2 S1 3.1918(13) 2_665
Ba2 S1 3.1918(13) 17_665
Ba2 S2 3.4224(13) 29
Ba2 S2 3.4224(13) 3_655
Ba2 V1 3.6878(13) 17_665
Ba2 Ba1 4.3586(2) 12_554
Ba2 Ba1 4.3586(2) 17_655
Ba2 Ba1 4.3586(2) 27
Ba3 S2 3.4168(10) .
Ba3 S2 3.4169(10) 21_566
Ba3 S2 3.4169(10) 11
Ba3 S2 3.4169(10) 15_454
Ba3 S2 3.4169(10) 31
Ba3 S2 3.4169(10) 5
Ba3 S2 3.4169(10) 27_455
Ba3 S2 3.4169(10) 17_565
Ba3 V1 3.6971(9) 17_565
Ba3 V1 3.6971(10) 27_455
Ba3 V1 3.6971(10) 11
Ba3 V1 3.6972(10) .
V1 S1 2.1801(13) 18
V1 S1 2.1801(13) .
V1 S2 2.1953(14) 17_565
V1 S2 2.1953(14) 31
V1 Ba2 3.6877(13) 17_665
V1 Ba3 3.6972(9) 17_565
S1 Ba2 3.0112(11) 9_455
S1 Ba2 3.1917(13) 17_665
S1 Ba1 3.4153(4) 4_565
S1 Ba1 3.4153(4) 25
S2 V1 2.1953(14) 17_565
S2 Ba1 3.2719(9) 20
S2 Ba1 3.2719(9) 3
S2 Ba3 3.4168(10) 17_565
S2 Ba2 3.4225(13) 19_565
S3 U1 2.6789(14) 17
S3 Ba2 3.1079(14) 19_565
S3 Ba1 3.2964(9) 20
S3 Ba1 3.2964(9) 3
S3 Ba1 3.4311(9) 18
O1 U1 2.1236(5) 5
O1 U1 2.6265(5) 21_556
O1 U1 2.6265(5) 17
